data_7037983
loop_
_publ_author_name
'Gao, Song'
'George, Simon J.'
'Zhou, Zhao-Hui'

_publ_section_title
;
 Interaction of Gd-DTPA with phosphate and phosphite: toward the reaction
 intermediate in nephrogenic systemic fibrosis.
;
_journal_issue 12
_journal_name_full 'Dalton transactions (Cambridge, England : 2003)'
_journal_page_first 5388
_journal_page_last 5394
_journal_paper_doi 10.1039/c5dt04172d
_journal_volume 45
_journal_year 2016
_chemical_formula_moiety 'C28H50O27N6K4Gd2, 5H2O'
_chemical_formula_sum 'C14 H30 Gd K2 N3 O16'
_chemical_formula_weight 731.86
_chemical_name_common GdDTPA
_chemical_name_systematic 'Potassium gadolinium diethylenetriaminepentaacetate'
_chemical_properties_physical Efflorescent
_space_group_IT_number 2
_symmetry_cell_setting triclinic
_symmetry_space_group_name_Hall '-P 1'
_symmetry_space_group_name_H-M 'P -1'
_atom_sites_solution_hydrogens geom
_atom_sites_solution_primary direct
_atom_sites_solution_secondary difmap
_audit_creation_method SHELXL-97
_audit_update_record
;
2015-07-16 deposited with the CCDC.
2016-01-11 downloaded from the CCDC.
;
_cell_angle_alpha 98.211(4)
_cell_angle_beta 109.214(5)
_cell_angle_gamma 92.023(4)
_cell_formula_units_Z 2
_cell_length_a 9.0341(5)
_cell_length_b 12.1215(5)
_cell_length_c 12.1471(7)
_cell_measurement_temperature 173(2)
_cell_volume 1238.39(12)
_computing_structure_refinement 'SHELXL-97 (Sheldrick, 1997)'
_computing_structure_solution 'SHELXS-97 (Sheldrick, 1990)'
_diffrn_ambient_temperature 173(2)
_diffrn_measured_fraction_theta_full 0.977
_diffrn_measured_fraction_theta_max 0.977
_diffrn_radiation_monochromator graphite
_diffrn_radiation_source 'fine-focus sealed tube'
_diffrn_radiation_type MoK\a
_diffrn_radiation_wavelength 0.71073
_diffrn_reflns_av_R_equivalents 0.0388
_diffrn_reflns_av_sigmaI/netI 0.0403
_diffrn_reflns_limit_h_max 11
_diffrn_reflns_limit_h_min -11
_diffrn_reflns_limit_k_max 15
_diffrn_reflns_limit_k_min -15
_diffrn_reflns_limit_l_max 15
_diffrn_reflns_limit_l_min -15
_diffrn_reflns_number 16649
_diffrn_reflns_theta_full 27.49
_diffrn_reflns_theta_max 27.49
_diffrn_reflns_theta_min 3.41
_exptl_absorpt_coefficient_mu 3.094
_exptl_absorpt_correction_T_max 0.7472
_exptl_absorpt_correction_T_min 0.5766
_exptl_absorpt_correction_type multi-scan
_exptl_crystal_colour colorless
_exptl_crystal_density_diffrn 1.963
_exptl_crystal_density_method 'not measured'
_exptl_crystal_description block
_exptl_crystal_F_000 730
_exptl_crystal_recrystallization_method 'Re-crystallisation from solvent: water'
_exptl_crystal_size_max 0.20
_exptl_crystal_size_mid 0.20
_exptl_crystal_size_min 0.10
_refine_diff_density_max 0.564
_refine_diff_density_min -0.672
_refine_diff_density_rms 0.098
_refine_ls_extinction_method none
_refine_ls_goodness_of_fit_ref 0.991
_refine_ls_hydrogen_treatment mixed
_refine_ls_matrix_type full
_refine_ls_number_parameters 415
_refine_ls_number_reflns 5567
_refine_ls_number_restraints 18
_refine_ls_restrained_S_all 0.990
_refine_ls_R_factor_all 0.0236
_refine_ls_R_factor_gt 0.0221
_refine_ls_shift/su_max 0.002
_refine_ls_shift/su_mean 0.000
_refine_ls_structure_factor_coef Fsqd
_refine_ls_weighting_details 'calc w=1/[\s^2^(Fo^2^)+(0.0178P)^2^+0.7658P] where P=(Fo^2^+2Fc^2^)/3'
_refine_ls_weighting_scheme calc
_refine_ls_wR_factor_gt 0.0512
_refine_ls_wR_factor_ref 0.0520
_reflns_number_gt 5314
_reflns_number_total 5567
_reflns_threshold_expression >2sigma(I)
_cod_data_source_file c5dt04172d2.cif
_cod_data_source_block p
_cod_depositor_comments
;
The following automatic conversions were performed:

'_exptl_absorpt_correction_type' value 'MULTI-SCAN' changed to
'multi-scan' according to
/usr/data/users/saulius/crontab/automatic-downloads/rss-feeds/RSC/lib/dictionaries/cif_core.dic
dictionary named 'cif_core.dic' version 2.4.2 from 2011-04-26.

Automatic conversion script
Id: cif_fix_values 4268 2015-11-12 08:31:59Z antanas 

 Adding full bibliography for 7037983--7037984.cif.
;
_cod_original_cell_volume 1238.39(11)
_cod_original_sg_symbol_H-M P-1
_cod_database_code 7037983

loop_
_symmetry_equiv_pos_as_xyz
'x, y, z'
'-x, -y, -z'

loop_
_atom_site_label
_atom_site_type_symbol
_atom_site_fract_x
_atom_site_fract_y
_atom_site_fract_z
_atom_site_U_iso_or_equiv
_atom_site_adp_type
_atom_site_occupancy
_atom_site_symmetry_multiplicity
_atom_site_calc_flag
_atom_site_refinement_flags
Gd1 Gd 0.577332(13) 0.181302(9) 0.797071(10) 0.01102(4) Uani 1 1 d .
K1 K 0.33224(7) 0.11173(5) 0.99241(6) 0.02584(14) Uani 1 1 d .
K2 K 0.08170(7) -0.06836(5) 0.63988(5) 0.02472(13) Uani 1 1 d .
O6W O 0.3538(3) 0.29588(17) 1.16396(19) 0.0268(4) Uani 1 1 d D
O3W O 0.0255(3) 0.5575(2) 0.6161(3) 0.0594(8) Uani 1 1 d D
O2W O 0.3329(3) 0.66322(19) 0.6718(2) 0.0436(6) Uani 1 1 d D
O8 O 0.0630(2) 0.14581(16) 0.59902(17) 0.0217(4) Uani 1 1 d .
O5 O 0.5378(2) 0.15159(14) 0.59165(15) 0.0161(4) Uani 1 1 d .
O4 O 1.0392(2) 0.03521(15) 0.85450(16) 0.0201(4) Uani 1 1 d .
O3 O 0.8028(2) 0.09630(14) 0.77786(16) 0.0176(4) Uani 1 1 d .
O2 O 0.6945(2) 0.13524(16) 1.17320(16) 0.0220(4) Uani 1 1 d .
O7 O 0.2988(2) 0.14048(15) 0.73361(17) 0.0205(4) Uani 1 1 d .
N2 N 0.7467(2) 0.32970(16) 0.73921(18) 0.0147(4) Uani 1 1 d .
O1 O 0.6288(2) 0.10234(13) 0.97772(15) 0.0153(4) Uani 1 1 d .
O5W O -0.1744(3) -0.2830(2) 0.6846(2) 0.0396(6) Uani 1 1 d D
O9 O 0.4912(2) 0.29830(15) 0.93553(16) 0.0201(4) Uani 1 1 d .
O1W O 0.5197(2) -0.02225(14) 0.75576(16) 0.0181(4) Uani 1 1 d D
C4 C 0.9602(3) 0.1742(2) 0.9758(2) 0.0176(5) Uani 1 1 d .
N1 N 0.8402(2) 0.25555(16) 0.97245(18) 0.0139(4) Uani 1 1 d .
O4W O -0.2412(2) -0.08124(17) 0.59682(19) 0.0281(5) Uani 1 1 d D
N3 N 0.4068(2) 0.34693(17) 0.70812(18) 0.0146(4) Uani 1 1 d .
C14 C 0.6653(3) 0.4337(2) 0.7233(3) 0.0186(5) Uani 1 1 d .
C7 C 0.2007(3) 0.1845(2) 0.6547(2) 0.0163(5) Uani 1 1 d .
C12 C 0.9045(3) 0.3598(2) 0.8319(2) 0.0177(5) Uani 1 1 d .
C9 C 0.3905(3) 0.3698(2) 0.9124(2) 0.0160(5) Uani 1 1 d .
C13 C 0.4932(3) 0.4107(2) 0.6492(2) 0.0173(5) Uani 1 1 d .
C10 C 0.3737(3) 0.4222(2) 0.8030(2) 0.0183(5) Uani 1 1 d .
C11 C 0.8952(3) 0.3661(2) 0.9553(2) 0.0175(5) Uani 1 1 d .
C2 C 0.8060(3) 0.2629(2) 1.0840(2) 0.0158(5) Uani 1 1 d .
C8 C 0.2574(3) 0.2905(2) 0.6213(2) 0.0173(5) Uani 1 1 d .
C3 C 0.9338(3) 0.09610(19) 0.8598(2) 0.0135(5) Uani 1 1 d .
C1 C 0.7031(3) 0.1590(2) 1.0788(2) 0.0149(5) Uani 1 1 d .
O10 O 0.3101(2) 0.40211(17) 0.97421(17) 0.0265(4) Uani 1 1 d .
O6 O 0.6297(3) 0.16404(18) 0.44469(17) 0.0346(5) Uani 1 1 d .
C5 C 0.6326(3) 0.1924(2) 0.5483(2) 0.0176(5) Uani 1 1 d .
C6 C 0.7652(3) 0.2789(2) 0.6265(2) 0.0173(5) Uani 1 1 d .
H14A H 0.674(4) 0.470(3) 0.799(3) 0.026 Uiso 1 1 d .
H12A H 0.951(4) 0.428(3) 0.821(3) 0.026 Uiso 1 1 d .
H14B H 0.717(4) 0.483(3) 0.686(3) 0.026 Uiso 1 1 d .
H4A H 0.963(4) 0.128(3) 1.036(3) 0.026 Uiso 1 1 d .
H2A H 0.901(4) 0.271(3) 1.147(3) 0.026 Uiso 1 1 d .
H12B H 0.975(4) 0.307(3) 0.819(3) 0.026 Uiso 1 1 d .
H1WA H 0.451(3) -0.046(2) 0.781(2) 0.021 Uiso 1 1 d D
H11A H 1.008(4) 0.393(2) 1.013(3) 0.026 Uiso 1 1 d .
H6A H 0.784(4) 0.336(3) 0.585(3) 0.026 Uiso 1 1 d .
H10A H 0.268(4) 0.450(2) 0.774(3) 0.026 Uiso 1 1 d .
H13A H 0.484(4) 0.368(2) 0.569(3) 0.026 Uiso 1 1 d .
H8A H 0.274(4) 0.262(2) 0.545(3) 0.026 Uiso 1 1 d .
H6B H 0.860(4) 0.237(2) 0.650(3) 0.026 Uiso 1 1 d .
H13B H 0.447(4) 0.479(3) 0.631(3) 0.026 Uiso 1 1 d .
H10B H 0.449(4) 0.486(3) 0.830(3) 0.026 Uiso 1 1 d .
H11B H 0.828(4) 0.419(3) 0.972(3) 0.026 Uiso 1 1 d .
H4WA H -0.238(3) -0.0302(18) 0.6535(16) 0.021 Uiso 1 1 d D
H2B H 0.748(4) 0.327(3) 1.091(3) 0.026 Uiso 1 1 d .
H8B H 0.177(4) 0.342(3) 0.607(3) 0.026 Uiso 1 1 d .
H4B H 1.052(4) 0.211(3) 1.002(3) 0.026 Uiso 1 1 d .
H4WB H -0.3310(18) -0.089(2) 0.5445(17) 0.021 Uiso 1 1 d D
H1WB H 0.507(3) -0.058(2) 0.6873(13) 0.021 Uiso 1 1 d D
H5WA H -0.198(3) -0.2231(15) 0.658(2) 0.021 Uiso 1 1 d D
H5WB H -0.213(3) -0.289(2) 0.738(2) 0.021 Uiso 1 1 d D
H6WA H 0.340(3) 0.328(2) 1.1041(16) 0.021 Uiso 1 1 d D
H3WA H -0.049(2) 0.5942(19) 0.624(3) 0.021 Uiso 1 1 d D
H2WA H 0.344(4) 0.7005(19) 0.6203(18) 0.021 Uiso 1 1 d D
H6WB H 0.4469(17) 0.313(2) 1.2112(18) 0.021 Uiso 1 1 d D
H2WB H 0.313(4) 0.7084(18) 0.7246(18) 0.021 Uiso 1 1 d D
H3WB H 0.103(2) 0.6024(18) 0.622(3) 0.021 Uiso 1 1 d D

loop_
_atom_site_aniso_label
_atom_site_aniso_U_11
_atom_site_aniso_U_22
_atom_site_aniso_U_33
_atom_site_aniso_U_23
_atom_site_aniso_U_13
_atom_site_aniso_U_12
Gd1 0.00959(6) 0.01003(6) 0.01141(7) 0.00075(4) 0.00119(5) 0.00134(4)
K1 0.0134(3) 0.0152(3) 0.0455(4) 0.0007(3) 0.0071(3) 0.0023(2)
K2 0.0236(3) 0.0243(3) 0.0185(3) 0.0025(2) -0.0029(2) 0.0028(2)
O6W 0.0327(11) 0.0241(10) 0.0229(11) 0.0048(9) 0.0082(9) 0.0011(9)
O3W 0.0427(16) 0.0554(17) 0.090(2) 0.0214(17) 0.0304(17) 0.0155(14)
O2W 0.0637(17) 0.0336(12) 0.0282(13) 0.0110(10) 0.0072(12) -0.0047(12)
O8 0.0125(9) 0.0272(10) 0.0210(10) 0.0007(8) 0.0014(7) 0.0001(8)
O5 0.0160(9) 0.0160(8) 0.0143(9) -0.0001(7) 0.0037(7) -0.0021(7)
O4 0.0158(9) 0.0209(9) 0.0218(10) 0.0003(8) 0.0048(7) 0.0070(7)
O3 0.0135(8) 0.0177(9) 0.0168(9) -0.0025(7) 0.0009(7) 0.0028(7)
O2 0.0203(9) 0.0329(10) 0.0135(9) 0.0046(8) 0.0065(7) 0.0018(8)
O7 0.0142(9) 0.0190(9) 0.0264(10) 0.0088(8) 0.0020(8) 0.0020(7)
N2 0.0155(10) 0.0119(9) 0.0153(10) -0.0007(8) 0.0050(8) -0.0011(8)
O1 0.0160(9) 0.0121(8) 0.0146(9) 0.0022(7) 0.0009(7) 0.0019(7)
O5W 0.0456(14) 0.0475(14) 0.0336(13) 0.0121(11) 0.0199(11) 0.0194(12)
O9 0.0238(10) 0.0202(9) 0.0162(9) 0.0037(7) 0.0054(8) 0.0099(8)
O1W 0.0193(9) 0.0158(9) 0.0176(9) -0.0019(7) 0.0063(8) -0.0024(7)
C4 0.0102(11) 0.0188(12) 0.0201(13) 0.0001(11) 0.0012(10) 0.0028(10)
N1 0.0145(10) 0.0105(9) 0.0154(10) -0.0008(8) 0.0045(8) 0.0022(8)
O4W 0.0224(10) 0.0278(11) 0.0253(11) -0.0117(9) 0.0031(8) 0.0020(9)
N3 0.0165(10) 0.0124(9) 0.0135(10) 0.0011(8) 0.0034(8) 0.0023(8)
C14 0.0225(13) 0.0117(11) 0.0228(14) 0.0038(10) 0.0087(11) 0.0018(10)
C7 0.0142(12) 0.0200(12) 0.0135(12) -0.0026(10) 0.0053(10) 0.0016(10)
C12 0.0154(12) 0.0167(12) 0.0185(13) -0.0009(10) 0.0047(10) -0.0041(10)
C9 0.0149(12) 0.0137(11) 0.0160(12) -0.0005(10) 0.0020(10) 0.0012(10)
C13 0.0210(13) 0.0136(12) 0.0181(13) 0.0055(10) 0.0063(10) 0.0033(10)
C10 0.0245(14) 0.0131(12) 0.0184(13) 0.0017(10) 0.0087(11) 0.0069(11)
C11 0.0182(13) 0.0133(11) 0.0171(13) -0.0027(10) 0.0034(10) -0.0040(10)
C2 0.0149(12) 0.0160(12) 0.0127(12) -0.0015(10) 0.0012(10) 0.0008(10)
C8 0.0143(12) 0.0193(12) 0.0140(12) 0.0026(10) -0.0010(10) 0.0030(10)
C3 0.0108(11) 0.0124(11) 0.0170(12) 0.0023(9) 0.0044(9) -0.0011(9)
C1 0.0107(11) 0.0178(12) 0.0145(12) 0.0010(10) 0.0022(9) 0.0070(10)
O10 0.0288(11) 0.0317(11) 0.0240(11) 0.0074(9) 0.0131(9) 0.0155(9)
O6 0.0457(13) 0.0388(12) 0.0153(10) -0.0041(9) 0.0110(9) -0.0216(11)
C5 0.0200(13) 0.0156(12) 0.0143(12) 0.0007(10) 0.0028(10) 0.0001(10)
C6 0.0168(12) 0.0179(12) 0.0164(13) -0.0014(10) 0.0064(10) -0.0015(10)

loop_
_atom_type_symbol
_atom_type_description
_atom_type_scat_dispersion_real
_atom_type_scat_dispersion_imag
_atom_type_scat_source
C C 0.0033 0.0016 'International Tables Vol C Tables 4.2.6.8 and 6.1.1.4'
H H 0.0000 0.0000 'International Tables Vol C Tables 4.2.6.8 and 6.1.1.4'
N N 0.0061 0.0033 'International Tables Vol C Tables 4.2.6.8 and 6.1.1.4'
O O 0.0106 0.0060 'International Tables Vol C Tables 4.2.6.8 and 6.1.1.4'
K K 0.2009 0.2494 'International Tables Vol C Tables 4.2.6.8 and 6.1.1.4'
Gd Gd -0.1653 3.9035 'International Tables Vol C Tables 4.2.6.8 and 6.1.1.4'

loop_
_geom_angle_atom_site_label_1
_geom_angle_atom_site_label_2
_geom_angle_atom_site_label_3
_geom_angle
_geom_angle_site_symmetry_1
_geom_angle_site_symmetry_3
O5 Gd1 O3 74.54(6) . .
O5 Gd1 O7 84.03(6) . .
O3 Gd1 O7 139.21(6) . .
O5 Gd1 O9 138.91(6) . .
O3 Gd1 O9 141.76(6) . .
O7 Gd1 O9 74.30(6) . .
O5 Gd1 O1 148.00(6) . .
O3 Gd1 O1 86.40(6) . .
O7 Gd1 O1 94.75(6) . .
O9 Gd1 O1 69.72(6) . .
O5 Gd1 O1W 81.12(6) . .
O3 Gd1 O1W 70.98(6) . .
O7 Gd1 O1W 71.71(6) . .
O9 Gd1 O1W 122.32(6) . .
O1 Gd1 O1W 68.32(6) . .
O5 Gd1 N2 67.63(6) . .
O3 Gd1 N2 72.37(6) . .
O7 Gd1 N2 130.17(6) . .
O9 Gd1 N2 100.67(6) . .
O1 Gd1 N2 130.82(6) . .
O1W Gd1 N2 136.78(6) . .
O5 Gd1 N1 127.55(6) . .
O3 Gd1 N1 66.20(6) . .
O7 Gd1 N1 147.75(6) . .
O9 Gd1 N1 76.22(6) . .
O1 Gd1 N1 62.59(6) . .
O1W Gd1 N1 115.00(6) . .
N2 Gd1 N1 68.26(6) . .
O5 Gd1 N3 73.74(6) . .
O3 Gd1 N3 136.17(6) . .
O7 Gd1 N3 65.02(6) . .
O9 Gd1 N3 65.55(6) . .
O1 Gd1 N3 134.34(6) . .
O1W Gd1 N3 131.46(6) . .
N2 Gd1 N3 67.99(6) . .
N1 Gd1 N3 113.28(6) . .
O5 Gd1 K1 135.47(4) . .
O3 Gd1 K1 127.66(5) . .
O7 Gd1 K1 53.50(5) . .
O9 Gd1 K1 48.48(5) . .
O1 Gd1 K1 44.48(4) . .
O1W Gd1 K1 73.85(4) . .
N2 Gd1 K1 148.97(4) . .
N1 Gd1 K1 96.55(5) . .
N3 Gd1 K1 96.17(4) . .
O4 K1 O1 85.42(6) 1_455 2_657
O4 K1 O1 136.66(6) 1_455 .
O1 K1 O1 81.76(6) 2_657 .
O4 K1 O6W 114.89(6) 1_455 .
O1 K1 O6W 127.79(6) 2_657 .
O1 K1 O6W 105.56(6) . .
O4 K1 O9 119.53(6) 1_455 .
O1 K1 O9 139.53(5) 2_657 .
O1 K1 O9 58.06(5) . .
O6W K1 O9 73.06(6) . .
O4 K1 O7 72.40(5) 1_455 .
O1 K1 O7 110.64(5) 2_657 .
O1 K1 O7 73.87(5) . .
O6W K1 O7 121.16(6) . .
O9 K1 O7 56.82(5) . .
O4 K1 C1 160.11(6) 1_455 .
O1 K1 C1 88.59(6) 2_657 .
O1 K1 C1 23.45(5) . .
O6W K1 C1 83.61(6) . .
O9 K1 C1 56.76(6) . .
O7 K1 C1 92.15(6) . .
O4 K1 C1 68.43(6) 1_455 2_657
O1 K1 C1 22.25(6) 2_657 2_657
O1 K1 C1 85.97(6) . 2_657
O6W K1 C1 147.43(7) . 2_657
O9 K1 C1 135.80(6) . 2_657
O7 K1 C1 91.17(6) . 2_657
C1 K1 C1 100.28(6) . 2_657
O4 K1 O2 164.46(6) 1_455 .
O1 K1 O2 79.10(5) 2_657 .
O1 K1 O2 42.32(5) . .
O6W K1 O2 74.53(6) . .
O9 K1 O2 74.31(5) . .
O7 K1 O2 114.35(5) . .
C1 K1 O2 22.31(5) . .
C1 K1 O2 96.88(6) 2_657 .
O4 K1 O1W 118.51(6) 1_455 2_657
O1 K1 O1W 53.68(5) 2_657 2_657
O1 K1 O1W 85.71(5) . 2_657
O6W K1 O1W 75.01(6) . 2_657
O9 K1 O1W 121.14(5) . 2_657
O7 K1 O1W 156.51(5) . 2_657
C1 K1 O1W 71.72(6) . 2_657
C1 K1 O1W 75.64(5) 2_657 2_657
O2 K1 O1W 50.00(5) . 2_657
O4 K1 O2 65.80(5) 1_455 2_657
O1 K1 O2 41.85(5) 2_657 2_657
O1 K1 O2 77.41(5) . 2_657
O6W K1 O2 169.30(6) . 2_657
O9 K1 O2 116.43(5) . 2_657
O7 K1 O2 69.50(5) . 2_657
C1 K1 O2 97.46(6) . 2_657
C1 K1 O2 21.89(5) 2_657 2_657
O2 K1 O2 102.56(4) . 2_657
O1W K1 O2 95.15(5) 2_657 2_657
O4 K1 C3 18.93(5) 1_455 1_455
O1 K1 C3 100.40(6) 2_657 1_455
O1 K1 C3 150.43(6) . 1_455
O6W K1 C3 96.37(6) . 1_455
O9 K1 C3 112.08(6) . 1_455
O7 K1 C3 77.89(5) . 1_455
C1 K1 C3 168.40(6) . 1_455
C1 K1 C3 86.01(6) 2_657 1_455
O2 K1 C3 167.25(6) . 1_455
O1W K1 C3 119.55(5) 2_657 1_455
O2 K1 C3 84.72(5) 2_657 1_455
O8 K2 O2 124.43(6) . 2_657
O8 K2 O8 90.21(6) . 2_556
O2 K2 O8 137.20(6) 2_657 2_556
O8 K2 O4W 87.80(6) . .
O2 K2 O4W 126.25(6) 2_657 .
O8 K2 O4W 73.18(6) 2_556 .
O8 K2 O4 80.58(6) . 1_455
O2 K2 O4 71.75(5) 2_657 1_455
O8 K2 O4 145.67(6) 2_556 1_455
O4W K2 O4 73.48(6) . 1_455
O8 K2 O7 45.72(5) . .
O2 K2 O7 79.71(5) 2_657 .
O8 K2 O7 123.02(6) 2_556 .
O4W K2 O7 125.25(6) . .
O4 K2 O7 71.99(5) 1_455 .
O8 K2 C7 22.65(6) . .
O2 K2 C7 103.20(6) 2_657 .
O8 K2 C7 104.72(6) 2_556 .
O4W K2 C7 108.47(6) . .
O4 K2 C7 78.47(6) 1_455 .
O7 K2 C7 23.52(6) . .
O8 K2 O6 106.39(6) . 2_656
O2 K2 O6 70.39(5) 2_657 2_656
O8 K2 O6 76.51(5) 2_556 2_656
O4W K2 O6 146.49(6) . 2_656
O4 K2 O6 137.82(5) 1_455 2_656
O7 K2 O6 83.57(5) . 2_656
C7 K2 O6 92.66(6) . 2_656
O8 K2 K2 45.66(4) . 2_556
O2 K2 K2 157.13(5) 2_657 2_556
O8 K2 K2 44.55(4) 2_556 2_556
O4W K2 K2 76.47(5) . 2_556
O4 K2 K2 118.42(4) 1_455 2_556
O7 K2 K2 84.26(4) . 2_556
C7 K2 K2 62.25(5) . 2_556
O6 K2 K2 91.78(4) 2_656 2_556
O8 K2 K1 79.52(4) . .
O2 K2 K1 49.76(4) 2_657 .
O8 K2 K1 168.90(5) 2_556 .
O4W K2 K1 110.28(5) . .
O4 K2 K1 36.91(4) 1_455 .
O7 K2 K1 46.14(4) . .
C7 K2 K1 64.22(5) . .
O6 K2 K1 102.19(4) 2_656 .
K2 K2 K1 125.05(2) 2_556 .
C7 O8 K2 100.00(16) . .
C7 O8 K2 129.91(16) . 2_556
K2 O8 K2 89.79(6) . 2_556
C5 O5 Gd1 123.11(15) . .
C3 O4 K1 116.63(15) . 1_655
C3 O4 K2 125.18(16) . 1_655
K1 O4 K2 102.80(6) 1_655 1_655
C3 O3 Gd1 126.36(15) . .
C1 O2 K2 130.47(16) . 2_657
C1 O2 K1 74.59(14) . .
K2 O2 K1 149.42(7) 2_657 .
C1 O2 K1 76.15(14) . 2_657
K2 O2 K1 91.04(6) 2_657 2_657
K1 O2 K1 77.43(4) . 2_657
C7 O7 Gd1 124.34(16) . .
C7 O7 K2 86.60(14) . .
Gd1 O7 K2 134.65(7) . .
C7 O7 K1 134.06(15) . .
Gd1 O7 K1 88.67(6) . .
K2 O7 K1 90.40(5) . .
C6 N2 C14 109.8(2) . .
C6 N2 C12 109.77(19) . .
C14 N2 C12 108.15(19) . .
C6 N2 Gd1 107.14(14) . .
C14 N2 Gd1 110.33(15) . .
C12 N2 Gd1 111.61(15) . .
C1 O1 Gd1 122.09(15) . .
C1 O1 K1 104.42(14) . 2_657
Gd1 O1 K1 128.29(7) . 2_657
C1 O1 K1 97.11(14) . .
Gd1 O1 K1 97.23(6) . .
K1 O1 K1 98.24(6) 2_657 .
C9 O9 Gd1 126.69(16) . .
C9 O9 K1 105.31(16) . .
Gd1 O9 K1 93.76(6) . .
Gd1 O1W K1 106.61(6) . 2_657
N1 C4 C3 115.1(2) . .
N1 C4 K1 151.43(17) . 1_655
C3 C4 K1 76.86(13) . 1_655
C2 N1 C11 111.56(19) . .
C2 N1 C4 107.8(2) . .
C11 N1 C4 111.2(2) . .
C2 N1 Gd1 107.82(14) . .
C11 N1 Gd1 108.64(15) . .
C4 N1 Gd1 109.75(14) . .
C8 N3 C10 109.7(2) . .
C8 N3 C13 110.57(19) . .
C10 N3 C13 110.52(19) . .
C8 N3 Gd1 105.71(14) . .
C10 N3 Gd1 110.53(14) . .
C13 N3 Gd1 109.67(14) . .
N2 C14 C13 112.7(2) . .
O8 C7 O7 125.1(2) . .
O8 C7 C8 117.0(2) . .
O7 C7 C8 117.8(2) . .
O8 C7 K2 57.35(14) . .
O7 C7 K2 69.88(14) . .
C8 C7 K2 161.12(17) . .
N2 C12 C11 111.5(2) . .
O10 C9 O9 125.0(2) . .
O10 C9 C10 118.3(2) . .
O9 C9 C10 116.7(2) . .
O10 C9 K1 83.90(15) . .
O9 C9 K1 54.06(13) . .
C10 C9 K1 140.35(16) . .
N3 C13 C14 110.9(2) . .
N3 C10 C9 113.6(2) . .
N1 C11 C12 110.5(2) . .
N1 C2 C1 109.0(2) . .
N3 C8 C7 114.0(2) . .
O4 C3 O3 125.5(2) . .
O4 C3 C4 117.4(2) . .
O3 C3 C4 117.1(2) . .
O4 C3 K1 44.44(12) . 1_655
O3 C3 K1 157.99(17) . 1_655
C4 C3 K1 77.37(13) . 1_655
O2 C1 O1 123.9(2) . .
O2 C1 C2 118.4(2) . .
O1 C1 C2 117.7(2) . .
O2 C1 K1 83.10(14) . .
O1 C1 K1 59.44(12) . .
C2 C1 K1 130.88(15) . .
O2 C1 K1 81.96(15) . 2_657
O1 C1 K1 53.33(12) . 2_657
C2 C1 K1 142.27(16) . 2_657
K1 C1 K1 79.72(6) . 2_657
C5 O6 K2 126.89(18) . 2_656
O6 C5 O5 124.5(2) . .
O6 C5 C6 116.1(2) . .
O5 C5 C6 119.4(2) . .
N2 C6 C5 114.9(2) . .

loop_
_geom_bond_atom_site_label_1
_geom_bond_atom_site_label_2
_geom_bond_distance
_geom_bond_site_symmetry_2
Gd1 O5 2.3730(17) .
Gd1 O3 2.3788(17) .
Gd1 O7 2.3872(18) .
Gd1 O9 2.3881(18) .
Gd1 O1 2.4304(17) .
Gd1 O1W 2.4483(17) .
Gd1 N2 2.635(2) .
Gd1 N1 2.638(2) .
Gd1 N3 2.704(2) .
Gd1 K1 3.8912(7) .
K1 O4 2.6721(19) 1_455
K1 O1 2.6904(17) 2_657
K1 O1 2.7485(18) .
K1 O6W 2.782(2) .
K1 O9 2.920(2) .
K1 O7 3.129(2) .
K1 C1 3.167(2) .
K1 C1 3.249(3) 2_657
K1 O2 3.262(2) .
K1 O1W 3.268(2) 2_657
K1 O2 3.313(2) 2_657
K1 C3 3.411(2) 1_455
K2 O8 2.713(2) .
K2 O2 2.7424(19) 2_657
K2 O8 2.766(2) 2_556
K2 O4W 2.783(2) .
K2 O4 2.8773(19) 1_455
K2 O7 2.9844(19) .
K2 C7 3.173(3) .
K2 O6 3.292(2) 2_656
K2 K2 3.8670(12) 2_556
O8 C7 1.241(3) .
O8 K2 2.766(2) 2_556
O5 C5 1.264(3) .
O4 C3 1.238(3) .
O4 K1 2.6721(19) 1_655
O4 K2 2.8773(19) 1_655
O3 C3 1.271(3) .
O2 C1 1.247(3) .
O2 K2 2.7424(19) 2_657
O2 K1 3.313(2) 2_657
O7 C7 1.268(3) .
N2 C6 1.483(3) .
N2 C14 1.487(3) .
N2 C12 1.491(3) .
O1 C1 1.270(3) .
O1 K1 2.6904(17) 2_657
O9 C9 1.270(3) .
O1W K1 3.268(2) 2_657
C4 N1 1.486(3) .
C4 C3 1.523(4) .
C4 K1 3.418(3) 1_655
N1 C2 1.477(3) .
N1 C11 1.478(3) .
N3 C8 1.481(3) .
N3 C10 1.482(3) .
N3 C13 1.484(3) .
C14 C13 1.510(4) .
C7 C8 1.521(4) .
C12 C11 1.521(4) .
C9 O10 1.242(3) .
C9 C10 1.518(4) .
C2 C1 1.521(4) .
C3 K1 3.411(2) 1_655
C1 K1 3.249(2) 2_657
O6 C5 1.247(3) .
O6 K2 3.292(2) 2_656
C5 C6 1.521(3) .
